data_2020033
loop_
_publ_author_name
'Fornasini, M.L.'

_publ_section_title
;
 Structural redetermination of the Th Ni phase
;
_journal_name_full 'Acta Crystallographica C (39,1983-)'
_journal_page_first 946
_journal_page_last 947
_journal_volume 39
_journal_year 1983
_chemical_formula_sum 'Ni Th'
_space_group_IT_number 62
_symmetry_space_group_name_Hall '-P 2ac 2n'
_symmetry_space_group_name_H-M 'P n m a'
_cell_angle_alpha 90
_cell_angle_beta 90
_cell_angle_gamma 90
_cell_formula_units_Z 8
_cell_length_a 14.146
_cell_length_b 4.286
_cell_length_c 5.702
_cell_volume 345.711
_citation_journal_id_ASTM ACSCEE
_cod_data_source_file Fornasini_ACSCEE_1983_1531.cif
_cod_data_source_block Ni1Th1
_cod_original_cell_volume 345.7108
_cod_original_formula_sum 'Ni1 Th1'
_cod_database_code 2020033

loop_
_symmetry_equiv_pos_as_xyz
x,y,z
-x+1/2,-y,z+1/2
x+1/2,-y+1/2,-z+1/2
-x,y+1/2,-z
-x,-y,-z
x-1/2,y,-z-1/2
-x-1/2,y-1/2,z-1/2
x,-y-1/2,z

loop_
_atom_site_label
_atom_site_type_symbol
_atom_site_fract_x
_atom_site_fract_y
_atom_site_fract_z
_atom_site_occupancy
_atom_site_U_iso_or_equiv
Th1 Th 0.2847 0.25 0.5366 1 0.0
Ni2 Ni 0.105 0.25 0.256 1 0.0
Th2 Th 0.0344 0.25 0.7479 1 0.0
Ni1 Ni 0.3543 0.25 0.031 1 0.0
